data_4115005
loop_
_publ_author_name
'Xiangyang Liang'
'John A. Parkinson'
'Michael Weish\"aupl'
'Robert O. Gould'
'Stephen J. Paisey'
'Hye-seo Park'
'Tina M. Hunter'
'Claudia A. Blindauer'
'Simon Parsons'
'Peter J. Sadler'

_publ_section_title
;
 Structure and Dynamics of Metallomacrocycles: Recognition of Zinc
 Xylyl-Bicyclam by an HIV Coreceptor
;
_journal_name_full 'Journal of the American Chemical Society'
_journal_page_first 9105
_journal_page_last 9112
_journal_paper_doi 10.1021/ja0260723
_journal_volume 124
_journal_year 2002
_chemical_formula_moiety '[Pd(cyclam)](OAc)2.2H2O'
_chemical_formula_sum 'C14 H34 N4 O6 Pd'
_chemical_formula_weight 460.85
_chemical_name_systematic
; 
 ? 
;
_space_group_IT_number 2
_symmetry_cell_setting triclinic
_symmetry_space_group_name_Hall '-P 1'
_symmetry_space_group_name_H-M 'P -1'
_atom_sites_solution_hydrogens geom
_atom_sites_solution_primary direct
_atom_sites_solution_secondary difmap
_audit_creation_method SHELXL-97
_cell_angle_alpha 83.521(2)
_cell_angle_beta 86.559(2)
_cell_angle_gamma 89.682(2)
_cell_formula_units_Z 2
_cell_length_a 8.5829(10)
_cell_length_b 9.7811(12)
_cell_length_c 11.6962(14)
_cell_measurement_reflns_used 3349
_cell_measurement_temperature 150(2)
_cell_measurement_theta_max 53
_cell_measurement_theta_min 5
_cell_volume 973.9(2)
_computing_cell_refinement 'Bruker SMART'
_computing_data_collection 'Bruker SMART'
_computing_data_reduction 'Bruker SHELXTL'
_computing_molecular_graphics 'Bruker SHELXTL'
_computing_publication_material SHELXTL
_computing_structure_refinement 'SHELXL-97 (Sheldrick, 1997)'
_computing_structure_solution 'SHELXS-97 (Sheldrick, 1990)'
_diffrn_ambient_temperature 150(2)
_diffrn_measured_fraction_theta_full 0.985
_diffrn_measured_fraction_theta_max 0.985
_diffrn_measurement_device_type 'CCD area detector'
_diffrn_measurement_method 'phi and omega scans'
_diffrn_radiation_monochromator graphite
_diffrn_radiation_source 'fine-focus sealed tube'
_diffrn_radiation_type MoK\a
_diffrn_radiation_wavelength 0.71073
_diffrn_reflns_av_R_equivalents 0.0316
_diffrn_reflns_av_sigmaI/netI 0.0549
_diffrn_reflns_limit_h_max 10
_diffrn_reflns_limit_h_min -10
_diffrn_reflns_limit_k_max 12
_diffrn_reflns_limit_k_min -12
_diffrn_reflns_limit_l_max 14
_diffrn_reflns_limit_l_min -14
_diffrn_reflns_number 7978
_diffrn_reflns_theta_full 26.39
_diffrn_reflns_theta_max 26.39
_diffrn_reflns_theta_min 1.76
_diffrn_standards_decay_% 0
_diffrn_standards_number 0
_exptl_absorpt_coefficient_mu 0.989
_exptl_absorpt_correction_T_max 0.801
_exptl_absorpt_correction_T_min 0.595
_exptl_absorpt_correction_type empirical
_exptl_crystal_colour Colourless
_exptl_crystal_density_diffrn 1.572
_exptl_crystal_description Plate
_exptl_crystal_F_000 480
_exptl_crystal_size_max 0.05
_exptl_crystal_size_mid 0.03
_exptl_crystal_size_min 0.02
_refine_diff_density_max 1.508
_refine_diff_density_min -1.148
_refine_diff_density_rms 0.125
_refine_ls_extinction_coef SHELXTL
_refine_ls_extinction_method none
_refine_ls_goodness_of_fit_ref 1.038
_refine_ls_hydrogen_treatment
;
riding,rotating groups me, freely refined H on N and O
;
_refine_ls_matrix_type full
_refine_ls_number_parameters 263
_refine_ls_number_reflns 3947
_refine_ls_number_restraints 0
_refine_ls_restrained_S_all 1.038
_refine_ls_R_factor_all 0.0608
_refine_ls_R_factor_gt 0.0428
_refine_ls_shift/su_max 0.000
_refine_ls_shift/su_mean 0.000
_refine_ls_structure_factor_coef Fsqd
_refine_ls_weighting_details 'calc w=1/[\s^2^(Fo^2^)+(0.0512P)^2^+0.0000P] where P=(Fo^2^+2Fc^2^)/3'
_refine_ls_weighting_scheme calc
_refine_ls_wR_factor_gt 0.0940
_refine_ls_wR_factor_ref 0.1014
_reflns_number_gt 3088
_reflns_number_total 3947
_reflns_threshold_expression >2sigma(I)
_cod_data_source_file ja0260723_s4.cif
_cod_data_source_block recoth
_cod_database_code 4115005

loop_
_symmetry_equiv_pos_as_xyz
'x, y, z'
'-x, -y, -z'

loop_
_atom_site_label
_atom_site_type_symbol
_atom_site_fract_x
_atom_site_fract_y
_atom_site_fract_z
_atom_site_U_iso_or_equiv
_atom_site_adp_type
_atom_site_occupancy
_atom_site_symmetry_multiplicity
_atom_site_calc_flag
_atom_site_refinement_flags
Pd1 Pd 0.5000 0.0000 0.0000 0.01592(13) Uani 1 2 d S
C1 C 0.4972(5) -0.2906(4) 0.0597(4) 0.0248(10) Uani 1 1 d .
H1A H 0.4381 -0.3760 0.0866 0.030 Uiso 1 1 calc R
H1B H 0.6019 -0.2988 0.0911 0.030 Uiso 1 1 calc R
N1 N 0.4139(4) -0.1702(4) 0.0999(3) 0.0214(8) Uani 1 1 d .
H1N H 0.333(6) -0.180(5) 0.087(4) 0.028(14) Uiso 1 1 d .
C2 C 0.4150(5) -0.1672(5) 0.2253(4) 0.0276(10) Uani 1 1 d .
H2A H 0.5244 -0.1662 0.2475 0.033 Uiso 1 1 calc R
H2B H 0.3650 -0.2521 0.2648 0.033 Uiso 1 1 calc R
C3 C 0.3295(5) -0.0420(5) 0.2661(4) 0.0294(10) Uani 1 1 d .
H3A H 0.2239 -0.0380 0.2362 0.035 Uiso 1 1 calc R
H3B H 0.3165 -0.0552 0.3513 0.035 Uiso 1 1 calc R
C4 C 0.4093(5) 0.0937(5) 0.2298(4) 0.0272(10) Uani 1 1 d .
H4A H 0.3573 0.1651 0.2721 0.033 Uiso 1 1 calc R
H4B H 0.5190 0.0869 0.2517 0.033 Uiso 1 1 calc R
N2 N 0.4075(4) 0.1367(4) 0.1051(3) 0.0194(8) Uani 1 1 d .
H2N H 0.329(5) 0.141(4) 0.086(4) 0.012(12) Uiso 1 1 d .
C5 C 0.4878(5) 0.2702(4) 0.0692(4) 0.0238(9) Uani 1 1 d .
H5A H 0.5924 0.2693 0.1006 0.029 Uiso 1 1 calc R
H5B H 0.4266 0.3462 0.0987 0.029 Uiso 1 1 calc R
Pd2 Pd 0.0000 0.5000 0.5000 0.01573(13) Uani 1 2 d S
C6 C 0.0066(5) 0.7311(4) 0.6279(4) 0.0279(10) Uani 1 1 d .
H6A H 0.0663 0.7917 0.6717 0.034 Uiso 1 1 calc R
H6B H -0.1012 0.7225 0.6631 0.034 Uiso 1 1 calc R
N3 N 0.0806(4) 0.5942(4) 0.6315(3) 0.0208(8) Uani 1 1 d .
H3N H 0.166(6) 0.616(5) 0.617(4) 0.035(15) Uiso 1 1 d .
C7 C 0.0652(5) 0.5147(5) 0.7475(4) 0.0297(10) Uani 1 1 d .
H7A H -0.0468 0.5041 0.7721 0.036 Uiso 1 1 calc R
H7B H 0.1150 0.5669 0.8033 0.036 Uiso 1 1 calc R
C8 C 0.1394(5) 0.3734(5) 0.7500(4) 0.0306(11) Uani 1 1 d .
H8A H 0.2484 0.3846 0.7175 0.037 Uiso 1 1 calc R
H8B H 0.1433 0.3335 0.8314 0.037 Uiso 1 1 calc R
C9 C 0.0585(5) 0.2730(4) 0.6855(4) 0.0278(10) Uani 1 1 d .
H9A H 0.1025 0.1801 0.7051 0.033 Uiso 1 1 calc R
H9B H -0.0537 0.2697 0.7109 0.033 Uiso 1 1 calc R
N4 N 0.0739(4) 0.3083(4) 0.5598(3) 0.0213(8) Uani 1 1 d .
H4N H 0.158(5) 0.307(4) 0.543(3) 0.006(11) Uiso 1 1 d .
C10 C -0.0045(5) 0.2094(4) 0.4950(4) 0.0258(10) Uani 1 1 d .
H10A H -0.1125 0.1921 0.5278 0.031 Uiso 1 1 calc R
H10B H 0.0524 0.1208 0.5007 0.031 Uiso 1 1 calc R
O1 O -0.0937(3) -0.2267(3) -0.0681(3) 0.0272(7) Uani 1 1 d .
O2 O 0.1179(3) -0.2427(3) 0.0333(3) 0.0258(7) Uani 1 1 d .
C11 C 0.0375(4) -0.1843(4) -0.0441(4) 0.0183(9) Uani 1 1 d .
C12 C 0.1025(5) -0.0568(4) -0.1148(4) 0.0251(10) Uani 1 1 d .
H12A H 0.1764 -0.0121 -0.0701 0.038 Uiso 1 1 calc R
H12B H 0.0171 0.0067 -0.1346 0.038 Uiso 1 1 calc R
H12C H 0.1564 -0.0821 -0.1856 0.038 Uiso 1 1 calc R
O3 O 0.3756(3) -0.2841(3) 0.5765(3) 0.0352(8) Uani 1 1 d .
O4 O 0.6162(3) -0.2486(3) 0.5037(3) 0.0334(8) Uani 1 1 d .
C13 C 0.5151(5) -0.3167(4) 0.5651(4) 0.0228(9) Uani 1 1 d .
C14 C 0.5657(5) -0.4513(5) 0.6322(4) 0.0322(11) Uani 1 1 d .
H14A H 0.4845 -0.5211 0.6313 0.048 Uiso 1 1 calc R
H14B H 0.5817 -0.4360 0.7120 0.048 Uiso 1 1 calc R
H14C H 0.6634 -0.4830 0.5963 0.048 Uiso 1 1 calc R
O1W O -0.2219(4) -0.4900(4) -0.0203(4) 0.0407(9) Uani 1 1 d .
H1WA H -0.166(7) -0.560(6) -0.036(5) 0.053(18) Uiso 1 1 d .
H1WB H -0.167(6) -0.422(6) -0.040(5) 0.045(17) Uiso 1 1 d .
O2W O 0.2834(4) -0.0112(4) 0.5938(3) 0.0357(9) Uani 1 1 d .
H2WB H 0.332(6) 0.050(5) 0.569(4) 0.032(16) Uiso 1 1 d .
H2WA H 0.320(7) -0.093(6) 0.578(5) 0.058(19) Uiso 1 1 d .

loop_
_atom_site_aniso_label
_atom_site_aniso_U_11
_atom_site_aniso_U_22
_atom_site_aniso_U_33
_atom_site_aniso_U_23
_atom_site_aniso_U_13
_atom_site_aniso_U_12
Pd1 0.0107(2) 0.0168(2) 0.0206(2) -0.00072(18) -0.00598(17) 0.00105(16)
C1 0.018(2) 0.019(2) 0.038(3) -0.0008(19) -0.0084(19) 0.0040(17)
N1 0.0112(18) 0.0226(19) 0.030(2) 0.0021(15) -0.0092(16) -0.0008(14)
C2 0.024(2) 0.032(3) 0.026(2) 0.0035(19) -0.0075(18) -0.0024(19)
C3 0.023(2) 0.045(3) 0.020(2) -0.004(2) -0.0021(18) -0.003(2)
C4 0.020(2) 0.037(3) 0.025(2) -0.006(2) -0.0063(18) 0.0006(19)
N2 0.0111(18) 0.025(2) 0.024(2) -0.0074(15) -0.0085(15) 0.0034(14)
C5 0.021(2) 0.020(2) 0.032(3) -0.0099(19) -0.0100(19) 0.0049(17)
Pd2 0.0106(2) 0.0171(2) 0.0189(2) 0.00098(17) -0.00240(16) 0.00139(16)
C6 0.022(2) 0.027(2) 0.038(3) -0.014(2) -0.004(2) 0.0016(18)
N3 0.0130(19) 0.027(2) 0.0229(19) -0.0028(15) -0.0018(15) -0.0011(15)
C7 0.023(2) 0.046(3) 0.020(2) -0.002(2) -0.0069(18) -0.004(2)
C8 0.022(2) 0.042(3) 0.025(2) 0.008(2) -0.0064(19) -0.001(2)
C9 0.020(2) 0.028(2) 0.031(3) 0.0129(19) -0.0012(19) 0.0022(18)
N4 0.0097(18) 0.0197(19) 0.033(2) 0.0029(15) -0.0015(16) 0.0020(14)
C10 0.020(2) 0.020(2) 0.038(3) -0.0044(19) -0.0038(19) 0.0016(17)
O1 0.0169(16) 0.0236(16) 0.0415(19) -0.0007(14) -0.0096(13) -0.0024(12)
O2 0.0174(15) 0.0230(16) 0.0364(18) 0.0047(13) -0.0102(13) 0.0005(12)
C11 0.0096(19) 0.018(2) 0.028(2) -0.0036(17) -0.0045(16) 0.0034(15)
C12 0.026(2) 0.024(2) 0.025(2) 0.0020(18) -0.0060(18) 0.0003(18)
O3 0.0148(16) 0.0235(17) 0.066(2) -0.0024(16) -0.0004(15) 0.0016(13)
O4 0.0204(17) 0.0252(17) 0.051(2) 0.0051(15) 0.0074(15) 0.0043(13)
C13 0.012(2) 0.023(2) 0.036(3) -0.0114(19) -0.0078(18) -0.0004(17)
C14 0.028(3) 0.028(2) 0.040(3) 0.000(2) -0.004(2) -0.0011(19)
O1W 0.0216(19) 0.025(2) 0.074(3) -0.0029(19) 0.0017(17) 0.0015(16)
O2W 0.029(2) 0.025(2) 0.050(2) 0.0069(17) 0.0012(16) 0.0035(16)

loop_
_atom_type_symbol
_atom_type_description
_atom_type_scat_dispersion_real
_atom_type_scat_dispersion_imag
_atom_type_scat_source
C C 0.0033 0.0016 'International Tables Vol C Tables 4.2.6.8 and 6.1.1.4'
H H 0.0000 0.0000 'International Tables Vol C Tables 4.2.6.8 and 6.1.1.4'
N N 0.0061 0.0033 'International Tables Vol C Tables 4.2.6.8 and 6.1.1.4'
O O 0.0106 0.0060 'International Tables Vol C Tables 4.2.6.8 and 6.1.1.4'
Pd Pd -0.9988 1.0072 'International Tables Vol C Tables 4.2.6.8 and 6.1.1.4'

loop_
_geom_angle_atom_site_label_1
_geom_angle_atom_site_label_2
_geom_angle_atom_site_label_3
_geom_angle
_geom_angle_site_symmetry_1
_geom_angle_site_symmetry_3
N1 Pd1 N1 180.0(3) 2_655 .
N1 Pd1 N2 84.95(15) 2_655 .
N1 Pd1 N2 95.05(15) . .
N1 Pd1 N2 95.05(15) 2_655 2_655
N1 Pd1 N2 84.95(15) . 2_655
N2 Pd1 N2 180.0(3) . 2_655
N1 C1 C5 108.0(3) . 2_655
N1 C1 H1A 110.1 . .
C5 C1 H1A 110.1 2_655 .
N1 C1 H1B 110.1 . .
C5 C1 H1B 110.1 2_655 .
H1A C1 H1B 108.4 . .
C2 N1 C1 113.0(3) . .
C2 N1 Pd1 116.2(3) . .
C1 N1 Pd1 107.1(3) . .
C2 N1 H1N 107(4) . .
C1 N1 H1N 105(4) . .
Pd1 N1 H1N 109(4) . .
N1 C2 C3 112.7(3) . .
N1 C2 H2A 109.1 . .
C3 C2 H2A 109.1 . .
N1 C2 H2B 109.1 . .
C3 C2 H2B 109.1 . .
H2A C2 H2B 107.8 . .
C4 C3 C2 114.9(4) . .
C4 C3 H3A 108.5 . .
C2 C3 H3A 108.5 . .
C4 C3 H3B 108.5 . .
C2 C3 H3B 108.5 . .
H3A C3 H3B 107.5 . .
N2 C4 C3 113.2(3) . .
N2 C4 H4A 108.9 . .
C3 C4 H4A 108.9 . .
N2 C4 H4B 108.9 . .
C3 C4 H4B 108.9 . .
H4A C4 H4B 107.8 . .
C4 N2 C5 113.1(3) . .
C4 N2 Pd1 115.9(3) . .
C5 N2 Pd1 106.7(3) . .
C4 N2 H2N 111(3) . .
C5 N2 H2N 109(3) . .
Pd1 N2 H2N 100(3) . .
N2 C5 C1 108.0(3) . 2_655
N2 C5 H5A 110.1 . .
C1 C5 H5A 110.1 2_655 .
N2 C5 H5B 110.1 . .
C1 C5 H5B 110.1 2_655 .
H5A C5 H5B 108.4 . .
N3 Pd2 N3 180.000(1) 2_566 .
N3 Pd2 N4 95.28(15) 2_566 2_566
N3 Pd2 N4 84.72(15) . 2_566
N3 Pd2 N4 84.72(15) 2_566 .
N3 Pd2 N4 95.28(15) . .
N4 Pd2 N4 180.0(2) 2_566 .
N3 C6 C10 108.1(3) . 2_566
N3 C6 H6A 110.1 . .
C10 C6 H6A 110.1 2_566 .
N3 C6 H6B 110.1 . .
C10 C6 H6B 110.1 2_566 .
H6A C6 H6B 108.4 . .
C6 N3 C7 112.9(3) . .
C6 N3 Pd2 107.4(3) . .
C7 N3 Pd2 116.0(3) . .
C6 N3 H3N 100(4) . .
C7 N3 H3N 110(4) . .
Pd2 N3 H3N 109(4) . .
N3 C7 C8 112.6(4) . .
N3 C7 H7A 109.1 . .
C8 C7 H7A 109.1 . .
N3 C7 H7B 109.1 . .
C8 C7 H7B 109.1 . .
H7A C7 H7B 107.8 . .
C9 C8 C7 115.5(4) . .
C9 C8 H8A 108.4 . .
C7 C8 H8A 108.4 . .
C9 C8 H8B 108.4 . .
C7 C8 H8B 108.4 . .
H8A C8 H8B 107.5 . .
N4 C9 C8 113.0(4) . .
N4 C9 H9A 109.0 . .
C8 C9 H9A 109.0 . .
N4 C9 H9B 109.0 . .
C8 C9 H9B 109.0 . .
H9A C9 H9B 107.8 . .
C9 N4 C10 113.6(3) . .
C9 N4 Pd2 115.8(3) . .
C10 N4 Pd2 107.1(3) . .
C9 N4 H4N 106(3) . .
C10 N4 H4N 108(3) . .
Pd2 N4 H4N 106(3) . .
N4 C10 C6 108.5(3) . 2_566
N4 C10 H10A 110.0 . .
C6 C10 H10A 110.0 2_566 .
N4 C10 H10B 110.0 . .
C6 C10 H10B 110.0 2_566 .
H10A C10 H10B 108.4 . .
O2 C11 O1 124.2(4) . .
O2 C11 C12 118.3(3) . .
O1 C11 C12 117.5(3) . .
C11 C12 H12A 109.5 . .
C11 C12 H12B 109.5 . .
H12A C12 H12B 109.5 . .
C11 C12 H12C 109.5 . .
H12A C12 H12C 109.5 . .
H12B C12 H12C 109.5 . .
O4 C13 O3 125.0(4) . .
O4 C13 C14 117.7(4) . .
O3 C13 C14 117.3(4) . .
C13 C14 H14A 109.5 . .
C13 C14 H14B 109.5 . .
H14A C14 H14B 109.5 . .
C13 C14 H14C 109.5 . .
H14A C14 H14C 109.5 . .
H14B C14 H14C 109.5 . .
H1WA O1W H1WB 106(5) . .
H2WB O2W H2WA 115(5) . .

loop_
_geom_bond_atom_site_label_1
_geom_bond_atom_site_label_2
_geom_bond_distance
_geom_bond_site_symmetry_2
Pd1 N1 2.038(4) 2_655
Pd1 N1 2.038(4) .
Pd1 N2 2.043(3) .
Pd1 N2 2.043(3) 2_655
C1 N1 1.481(5) .
C1 C5 1.496(6) 2_655
C1 H1A 0.9900 .
C1 H1B 0.9900 .
N1 C2 1.471(5) .
N1 H1N 0.73(5) .
C2 C3 1.532(6) .
C2 H2A 0.9900 .
C2 H2B 0.9900 .
C3 C4 1.503(6) .
C3 H3A 0.9900 .
C3 H3B 0.9900 .
C4 N2 1.473(5) .
C4 H4A 0.9900 .
C4 H4B 0.9900 .
N2 C5 1.486(5) .
N2 H2N 0.72(4) .
C5 C1 1.496(6) 2_655
C5 H5A 0.9900 .
C5 H5B 0.9900 .
Pd2 N3 2.036(4) 2_566
Pd2 N3 2.036(4) .
Pd2 N4 2.037(3) 2_566
Pd2 N4 2.037(3) .
C6 N3 1.476(5) .
C6 C10 1.490(6) 2_566
C6 H6A 0.9900 .
C6 H6B 0.9900 .
N3 C7 1.485(5) .
N3 H3N 0.76(5) .
C7 C8 1.516(6) .
C7 H7A 0.9900 .
C7 H7B 0.9900 .
C8 C9 1.502(6) .
C8 H8A 0.9900 .
C8 H8B 0.9900 .
C9 N4 1.470(5) .
C9 H9A 0.9900 .
C9 H9B 0.9900 .
N4 C10 1.483(5) .
N4 H4N 0.73(4) .
C10 C6 1.490(6) 2_566
C10 H10A 0.9900 .
C10 H10B 0.9900 .
O1 C11 1.260(5) .
O2 C11 1.255(5) .
C11 C12 1.506(5) .
C12 H12A 0.9800 .
C12 H12B 0.9800 .
C12 H12C 0.9800 .
O3 C13 1.241(5) .
O4 C13 1.239(5) .
C13 C14 1.530(6) .
C14 H14A 0.9800 .
C14 H14B 0.9800 .
C14 H14C 0.9800 .
O1W H1WA 0.86(6) .
O1W H1WB 0.82(5) .
O2W H2WB 0.75(5) .
O2W H2WA 0.89(6) .
